data_4109098
loop_
_publ_author_name
'Shengqian Ma'
'Daofeng Sun'
'Michael Ambrogio'
'Jacqueline A. Fillinger'
'Sean Parkin'
'Hong-Cai Zhou'

_publ_section_title
;
 Framework-Catenation Isomerism in Metal-Organic Frameworks and Its Impact
 on Hydrogen Uptake
;
_journal_name_full 'Journal of the American Chemical Society'
_journal_page_first 1858
_journal_page_last 1859
_journal_paper_doi 10.1021/ja067435s
_journal_volume 129
_journal_year 2007
_chemical_formula_moiety 'Cu2 (C24H12N3O6)4/3 (H2O)2'
_chemical_formula_sum 'C32 H16 Cu2 N4 O10'
_chemical_formula_weight 743.59
_chemical_name_common " PCN-6' "
_chemical_name_systematic
;
 ?
;
_space_group_IT_number 225
_symmetry_cell_setting cubic
_symmetry_space_group_name_Hall '-F 4 2 3'
_symmetry_space_group_name_H-M 'F m -3 m'
_atom_sites_solution_hydrogens geom
_atom_sites_solution_primary direct
_atom_sites_solution_secondary difmap
_audit_creation_method SHELXL-97
_cell_angle_alpha 90.00
_cell_angle_beta 90.00
_cell_angle_gamma 90.00
_cell_formula_units_Z 24
_cell_length_a 46.636(5)
_cell_length_b 46.636(5)
_cell_length_c 46.636(5)
_cell_measurement_temperature 250(2)
_cell_volume 101429(19)
_computing_structure_refinement 'SHELXL-97 (Sheldrick, 1997)'
_diffrn_ambient_temperature 250(2)
_diffrn_measured_fraction_theta_full 1.000
_diffrn_measured_fraction_theta_max 1.000
_diffrn_radiation_monochromator graphite
_diffrn_radiation_source 'fine-focus sealed tube'
_diffrn_radiation_type CuK\a
_diffrn_radiation_wavelength 1.54178
_diffrn_reflns_av_R_equivalents 0.1904
_diffrn_reflns_av_sigmaI/netI 0.0301
_diffrn_reflns_limit_h_max 50
_diffrn_reflns_limit_h_min -50
_diffrn_reflns_limit_k_max 50
_diffrn_reflns_limit_k_min -50
_diffrn_reflns_limit_l_max 50
_diffrn_reflns_limit_l_min -50
_diffrn_reflns_number 284004
_diffrn_reflns_theta_full 55.99
_diffrn_reflns_theta_max 55.99
_diffrn_reflns_theta_min 1.64
_exptl_absorpt_coefficient_mu 0.415
_exptl_absorpt_correction_T_max 0.9518
_exptl_absorpt_correction_T_min 0.9518
_exptl_crystal_colour turquoise
_exptl_crystal_density_diffrn 0.292
_exptl_crystal_description block
_exptl_crystal_F_000 8976
_exptl_crystal_size_max 0.12
_exptl_crystal_size_mid 0.12
_exptl_crystal_size_min 0.12
_refine_diff_density_max 0.216
_refine_diff_density_min -0.940
_refine_diff_density_rms 0.022
_refine_ls_extinction_method none
_refine_ls_goodness_of_fit_ref 1.153
_refine_ls_hydrogen_treatment mixed
_refine_ls_matrix_type full
_refine_ls_number_parameters 68
_refine_ls_number_reflns 3248
_refine_ls_number_restraints 0
_refine_ls_restrained_S_all 1.153
_refine_ls_R_factor_all 0.0886
_refine_ls_R_factor_gt 0.0650
_refine_ls_shift/su_max 0.000
_refine_ls_shift/su_mean 0.000
_refine_ls_structure_factor_coef Fsqd
_refine_ls_weighting_details 'calc w=1/[\s^2^(Fo^2^)+(0.0612P)^2^+134.4181P] where P=(Fo^2^+2Fc^2^)/3'
_refine_ls_weighting_scheme calc
_refine_ls_wR_factor_gt 0.1605
_refine_ls_wR_factor_ref 0.1721
_reflns_number_gt 2490
_reflns_number_total 3248
_reflns_threshold_expression >2sigma(I)
_cod_data_source_file ja067435ssi20061017_071435.cif
_cod_data_source_block x05133sq
_cod_original_cell_volume 101432(20)
_cod_database_code 4109098

loop_
_symmetry_equiv_pos_as_xyz
'x, y, z'
'-x, -y, z'
'-x, y, -z'
'x, -y, -z'
'z, x, y'
'z, -x, -y'
'-z, -x, y'
'-z, x, -y'
'y, z, x'
'-y, z, -x'
'y, -z, -x'
'-y, -z, x'
'y, x, -z'
'-y, -x, -z'
'y, -x, z'
'-y, x, z'
'x, z, -y'
'-x, z, y'
'-x, -z, -y'
'x, -z, y'
'z, y, -x'
'z, -y, x'
'-z, y, x'
'-z, -y, -x'
'x, y+1/2, z+1/2'
'-x, -y+1/2, z+1/2'
'-x, y+1/2, -z+1/2'
'x, -y+1/2, -z+1/2'
'z, x+1/2, y+1/2'
'z, -x+1/2, -y+1/2'
'-z, -x+1/2, y+1/2'
'-z, x+1/2, -y+1/2'
'y, z+1/2, x+1/2'
'-y, z+1/2, -x+1/2'
'y, -z+1/2, -x+1/2'
'-y, -z+1/2, x+1/2'
'y, x+1/2, -z+1/2'
'-y, -x+1/2, -z+1/2'
'y, -x+1/2, z+1/2'
'-y, x+1/2, z+1/2'
'x, z+1/2, -y+1/2'
'-x, z+1/2, y+1/2'
'-x, -z+1/2, -y+1/2'
'x, -z+1/2, y+1/2'
'z, y+1/2, -x+1/2'
'z, -y+1/2, x+1/2'
'-z, y+1/2, x+1/2'
'-z, -y+1/2, -x+1/2'
'x+1/2, y, z+1/2'
'-x+1/2, -y, z+1/2'
'-x+1/2, y, -z+1/2'
'x+1/2, -y, -z+1/2'
'z+1/2, x, y+1/2'
'z+1/2, -x, -y+1/2'
'-z+1/2, -x, y+1/2'
'-z+1/2, x, -y+1/2'
'y+1/2, z, x+1/2'
'-y+1/2, z, -x+1/2'
'y+1/2, -z, -x+1/2'
'-y+1/2, -z, x+1/2'
'y+1/2, x, -z+1/2'
'-y+1/2, -x, -z+1/2'
'y+1/2, -x, z+1/2'
'-y+1/2, x, z+1/2'
'x+1/2, z, -y+1/2'
'-x+1/2, z, y+1/2'
'-x+1/2, -z, -y+1/2'
'x+1/2, -z, y+1/2'
'z+1/2, y, -x+1/2'
'z+1/2, -y, x+1/2'
'-z+1/2, y, x+1/2'
'-z+1/2, -y, -x+1/2'
'x+1/2, y+1/2, z'
'-x+1/2, -y+1/2, z'
'-x+1/2, y+1/2, -z'
'x+1/2, -y+1/2, -z'
'z+1/2, x+1/2, y'
'z+1/2, -x+1/2, -y'
'-z+1/2, -x+1/2, y'
'-z+1/2, x+1/2, -y'
'y+1/2, z+1/2, x'
'-y+1/2, z+1/2, -x'
'y+1/2, -z+1/2, -x'
'-y+1/2, -z+1/2, x'
'y+1/2, x+1/2, -z'
'-y+1/2, -x+1/2, -z'
'y+1/2, -x+1/2, z'
'-y+1/2, x+1/2, z'
'x+1/2, z+1/2, -y'
'-x+1/2, z+1/2, y'
'-x+1/2, -z+1/2, -y'
'x+1/2, -z+1/2, y'
'z+1/2, y+1/2, -x'
'z+1/2, -y+1/2, x'
'-z+1/2, y+1/2, x'
'-z+1/2, -y+1/2, -x'
'-x, -y, -z'
'x, y, -z'
'x, -y, z'
'-x, y, z'
'-z, -x, -y'
'-z, x, y'
'z, x, -y'
'z, -x, y'
'-y, -z, -x'
'y, -z, x'
'-y, z, x'
'y, z, -x'
'-y, -x, z'
'y, x, z'
'-y, x, -z'
'y, -x, -z'
'-x, -z, y'
'x, -z, -y'
'x, z, y'
'-x, z, -y'
'-z, -y, x'
'-z, y, -x'
'z, -y, -x'
'z, y, x'
'-x, -y+1/2, -z+1/2'
'x, y+1/2, -z+1/2'
'x, -y+1/2, z+1/2'
'-x, y+1/2, z+1/2'
'-z, -x+1/2, -y+1/2'
'-z, x+1/2, y+1/2'
'z, x+1/2, -y+1/2'
'z, -x+1/2, y+1/2'
'-y, -z+1/2, -x+1/2'
'y, -z+1/2, x+1/2'
'-y, z+1/2, x+1/2'
'y, z+1/2, -x+1/2'
'-y, -x+1/2, z+1/2'
'y, x+1/2, z+1/2'
'-y, x+1/2, -z+1/2'
'y, -x+1/2, -z+1/2'
'-x, -z+1/2, y+1/2'
'x, -z+1/2, -y+1/2'
'x, z+1/2, y+1/2'
'-x, z+1/2, -y+1/2'
'-z, -y+1/2, x+1/2'
'-z, y+1/2, -x+1/2'
'z, -y+1/2, -x+1/2'
'z, y+1/2, x+1/2'
'-x+1/2, -y, -z+1/2'
'x+1/2, y, -z+1/2'
'x+1/2, -y, z+1/2'
'-x+1/2, y, z+1/2'
'-z+1/2, -x, -y+1/2'
'-z+1/2, x, y+1/2'
'z+1/2, x, -y+1/2'
'z+1/2, -x, y+1/2'
'-y+1/2, -z, -x+1/2'
'y+1/2, -z, x+1/2'
'-y+1/2, z, x+1/2'
'y+1/2, z, -x+1/2'
'-y+1/2, -x, z+1/2'
'y+1/2, x, z+1/2'
'-y+1/2, x, -z+1/2'
'y+1/2, -x, -z+1/2'
'-x+1/2, -z, y+1/2'
'x+1/2, -z, -y+1/2'
'x+1/2, z, y+1/2'
'-x+1/2, z, -y+1/2'
'-z+1/2, -y, x+1/2'
'-z+1/2, y, -x+1/2'
'z+1/2, -y, -x+1/2'
'z+1/2, y, x+1/2'
'-x+1/2, -y+1/2, -z'
'x+1/2, y+1/2, -z'
'x+1/2, -y+1/2, z'
'-x+1/2, y+1/2, z'
'-z+1/2, -x+1/2, -y'
'-z+1/2, x+1/2, y'
'z+1/2, x+1/2, -y'
'z+1/2, -x+1/2, y'
'-y+1/2, -z+1/2, -x'
'y+1/2, -z+1/2, x'
'-y+1/2, z+1/2, x'
'y+1/2, z+1/2, -x'
'-y+1/2, -x+1/2, z'
'y+1/2, x+1/2, z'
'-y+1/2, x+1/2, -z'
'y+1/2, -x+1/2, -z'
'-x+1/2, -z+1/2, y'
'x+1/2, -z+1/2, -y'
'x+1/2, z+1/2, y'
'-x+1/2, z+1/2, -y'
'-z+1/2, -y+1/2, x'
'-z+1/2, y+1/2, -x'
'z+1/2, -y+1/2, -x'
'z+1/2, y+1/2, x'

loop_
_atom_site_label
_atom_site_type_symbol
_atom_site_fract_x
_atom_site_fract_y
_atom_site_fract_z
_atom_site_U_iso_or_equiv
_atom_site_adp_type
_atom_site_occupancy
_atom_site_symmetry_multiplicity
_atom_site_calc_flag
_atom_site_refinement_flags
O1 O -0.19692(6) 0.0000 0.30308(6) 0.1057(14) Uani 1 4 d S
C1 C -0.22433(7) -0.03820(8) 0.22433(7) 0.0819(12) Uani 1 2 d S
Cu1 Cu -0.229865(12) 0.0000 0.270135(12) 0.0778(4) Uani 1 4 d S
O2 O -0.21174(4) -0.02957(4) 0.24575(4) 0.0922(7) Uani 1 1 d .
C2 C -0.20874(7) -0.06255(9) 0.20874(7) 0.0871(12) Uani 1 2 d S
C3 C -0.21972(7) -0.07357(7) 0.18308(7) 0.1055(11) Uani 1 1 d .
H3 H -0.2361 -0.0653 0.1747 0.127 Uiso 1 1 calc R
C4 C -0.20636(7) -0.09686(7) 0.17007(7) 0.1060(11) Uani 1 1 d .
H4 H -0.2142 -0.1048 0.1533 0.127 Uiso 1 1 calc R
C5 C -0.18160(7) -0.10834(10) 0.18160(7) 0.0987(14) Uani 1 2 d S
C6 C -0.16729(8) -0.13362(10) 0.16729(8) 0.1014(15) Uani 1 2 d S
N1 N -0.18000(8) -0.14428(6) 0.14428(6) 0.1020(12) Uani 1 2 d S

loop_
_atom_site_aniso_label
_atom_site_aniso_U_11
_atom_site_aniso_U_22
_atom_site_aniso_U_33
_atom_site_aniso_U_23
_atom_site_aniso_U_13
_atom_site_aniso_U_12
O1 0.0948(18) 0.128(3) 0.0948(18) 0.000 -0.025(2) 0.000
C1 0.0949(19) 0.056(2) 0.0949(19) -0.0071(15) -0.005(3) 0.0071(15)
Cu1 0.0870(5) 0.0595(6) 0.0870(5) 0.000 -0.0142(5) 0.000
O2 0.0969(15) 0.0806(13) 0.0989(15) -0.0161(12) -0.0304(12) 0.0212(11)
C2 0.0912(19) 0.079(3) 0.0912(19) -0.0151(17) -0.017(3) 0.0151(17)
C3 0.098(2) 0.110(3) 0.109(3) -0.030(2) -0.026(2) 0.031(2)
C4 0.114(3) 0.104(2) 0.101(2) -0.031(2) -0.031(2) 0.034(2)
C5 0.101(2) 0.094(3) 0.101(2) -0.027(2) -0.028(3) 0.027(2)
C6 0.102(2) 0.101(3) 0.102(2) -0.028(2) -0.039(3) 0.028(2)
N1 0.101(3) 0.1024(17) 0.1024(17) -0.027(2) -0.0329(17) 0.0329(17)

loop_
_atom_type_symbol
_atom_type_description
_atom_type_scat_dispersion_real
_atom_type_scat_dispersion_imag
_atom_type_scat_source
C C 0.0181 0.0091 'International Tables Vol C Tables 4.2.6.8 and 6.1.1.4'
H H 0.0000 0.0000 'International Tables Vol C Tables 4.2.6.8 and 6.1.1.4'
N N 0.0311 0.0180 'International Tables Vol C Tables 4.2.6.8 and 6.1.1.4'
O O 0.0492 0.0322 'International Tables Vol C Tables 4.2.6.8 and 6.1.1.4'
Cu Cu -1.9646 0.5888 'International Tables Vol C Tables 4.2.6.8 and 6.1.1.4'

loop_
_geom_angle_atom_site_label_1
_geom_angle_atom_site_label_2
_geom_angle_atom_site_label_3
_geom_angle
_geom_angle_site_symmetry_1
_geom_angle_site_symmetry_3
O2 C1 O2 132.3(4) . 118
O2 C1 C2 113.7(2) . .
O2 C1 C2 113.7(2) 118 .
O2 Cu1 O2 88.46(12) 99 .
O2 Cu1 O2 90.30(12) 99 70_455
O2 Cu1 O2 168.02(11) . 70_455
O2 Cu1 O2 168.02(11) 99 168_455
O2 Cu1 O2 90.30(12) . 168_455
O2 Cu1 O2 88.46(12) 70_455 168_455
O2 Cu1 O1 95.99(6) 99 .
O2 Cu1 O1 95.99(6) . .
O2 Cu1 O1 95.99(6) 70_455 .
O2 Cu1 O1 95.99(6) 168_455 .
O2 Cu1 Cu1 84.01(6) 99 145_455
O2 Cu1 Cu1 84.01(6) . 145_455
O2 Cu1 Cu1 84.01(6) 70_455 145_455
O2 Cu1 Cu1 84.01(6) 168_455 145_455
O1 Cu1 Cu1 180.00(10) . 145_455
C1 O2 Cu1 119.5(2) . .
C3 C2 C3 119.4(4) 118 .
C3 C2 C1 120.28(19) 118 .
C3 C2 C1 120.28(19) . .
C4 C3 C2 119.7(3) . .
C4 C3 H3 120.1 . .
C2 C3 H3 120.1 . .
C5 C4 C3 120.5(3) . .
C5 C4 H4 119.8 . .
C3 C4 H4 119.8 . .
C4 C5 C4 120.0(4) 118 .
C4 C5 C6 120.0(2) 118 .
C4 C5 C6 120.0(2) . .
N1 C6 N1 125.9(4) . 11
N1 C6 C5 117.0(2) . .
N1 C6 C5 117.0(2) 11 .
C6 N1 C6 114.1(4) 8 .

loop_
_geom_bond_atom_site_label_1
_geom_bond_atom_site_label_2
_geom_bond_distance
_geom_bond_site_symmetry_2
O1 Cu1 2.173(4) .
C1 O2 1.227(2) .
C1 O2 1.227(2) 118
C1 C2 1.532(5) .
Cu1 O2 1.977(2) 99
Cu1 O2 1.977(2) .
Cu1 O2 1.977(2) 70_455
Cu1 O2 1.977(2) 168_455
Cu1 Cu1 2.6559(16) 145_455
C2 C3 1.399(3) 118
C2 C3 1.399(3) .
C3 C4 1.392(4) .
C3 H3 0.9400 .
C4 C5 1.382(3) .
C4 H4 0.9400 .
C5 C4 1.382(3) 118
C5 C6 1.510(5) .
C6 N1 1.323(2) .
C6 N1 1.323(2) 11
N1 C6 1.323(2) 8

loop_
_geom_torsion_atom_site_label_1
_geom_torsion_atom_site_label_2
_geom_torsion_atom_site_label_3
_geom_torsion_atom_site_label_4
_geom_torsion
_geom_torsion_site_symmetry_1
_geom_torsion_site_symmetry_4
O2 C1 O2 Cu1 10.9(7) 118 .
C2 C1 O2 Cu1 -175.9(2) . .
O2 Cu1 O2 C1 -88.6(3) 99 .
O2 Cu1 O2 C1 -4.4(3) 70_455 .
O2 Cu1 O2 C1 79.5(3) 168_455 .
O1 Cu1 O2 C1 175.6(3) . .
Cu1 Cu1 O2 C1 -4.4(3) 145_455 .
O2 C1 C2 C3 2.1(6) . 118
O2 C1 C2 C3 176.6(4) 118 118
O2 C1 C2 C3 -176.6(4) . .
O2 C1 C2 C3 -2.1(6) 118 .
C3 C2 C3 C4 5.3(7) 118 .
C1 C2 C3 C4 -176.0(4) . .
C2 C3 C4 C5 -2.9(6) . .
C3 C4 C5 C4 0.5(8) . 118
C3 C4 C5 C6 180.0(4) . .
C4 C5 C6 N1 177.5(4) 118 .
C4 C5 C6 N1 -1.9(7) . .
C4 C5 C6 N1 1.9(7) 118 11
C4 C5 C6 N1 -177.5(4) . 11
N1 C6 N1 C6 -1.5(10) 11 8
C5 C6 N1 C6 -176.6(3) . 8
